data_7251802
loop_
_publ_author_name
'Abulkhaev, Jacob U.'
'Semenov, Artem V.'
'Ivanov, Daniil M.'
'Ignatov, Eugene V.'
'Baykov, Sergey V.'
'Bokach, Nadezhda A.'

_publ_section_title
;
 Palladium(ii) complexes of 5-acetylmethyl-1,2,4-oxadiazole: versatile
 ditopic acceptors for halogen bonding
;
_journal_issue 15
_journal_name_full CrystEngComm
_journal_page_first 2443
_journal_page_last 2454
_journal_paper_doi 10.1039/D6CE00085A
_journal_volume 28
_journal_year 2026
_chemical_formula_moiety 'C6 F4 I2, C14 H18 N4 O4 Pd'
_chemical_formula_sum 'C20 H18 F4 I2 N4 O4 Pd'
_chemical_formula_weight 814.608
_space_group_crystal_system triclinic
_space_group_IT_number 2
_space_group_name_Hall '-P 1'
_space_group_name_H-M_alt 'P -1'
_symmetry_Int_Tables_number 2
_audit_creation_date 2025-12-17
_audit_creation_method
;
Olex2 1.5
(compiled 2025.07.13 svn.rb7424aed for OlexSys, GUI svn.r7314)
;
_audit_update_record
;
2026-01-16 deposited with the CCDC.	2026-03-13 downloaded from the CCDC.
;
_cell_angle_alpha 89.207(8)
_cell_angle_beta 78.929(5)
_cell_angle_gamma 75.569(7)
_cell_formula_units_Z 1
_cell_length_a 5.2758(3)
_cell_length_b 10.3940(13)
_cell_length_c 11.6124(8)
_cell_measurement_reflns_used 4195
_cell_measurement_temperature 100(2)
_cell_measurement_theta_max 32.2260
_cell_measurement_theta_min 4.0160
_cell_volume 604.83(10)
_computing_cell_refinement 'CrysAlisPro 1.171.41.95a (Rigaku OD, 2021)'
_computing_data_collection 'CrysAlisPro 1.171.41.95a (Rigaku OD, 2021)'
_computing_data_reduction 'CrysAlisPro 1.171.41.95a (Rigaku OD, 2021)'
_computing_molecular_graphics 'Olex2 1.5 (Dolomanov et al., 2009)'
_computing_publication_material 'Olex2 1.5 (Dolomanov et al., 2009)'
_computing_structure_refinement 'olex2.refine 1.5 (Bourhis et al., 2015)'
_computing_structure_solution 'SHELXT 2018/2 (Sheldrick, 2018)'
_diffrn_ambient_temperature 100(2)
_diffrn_detector_area_resol_mean 10.3829
_diffrn_detector_type Atlas
_diffrn_measured_fraction_theta_full 0.9982
_diffrn_measured_fraction_theta_max 0.8902
_diffrn_measurement_details
;
List of Runs (angles in degrees, time in seconds):

  # Type    Start    End  Width  t~exp~   \w     \q     \k     \f   Frames
#--------------------------------------------------------------------------
  1  \w    -35.00  16.00   1.00   13.00    --  -16.78 -77.00 -30.00   51
  2  \w   -103.00 -66.00   1.00   13.00    --  -16.78 178.00-180.00   37
  3  \w   -103.00 -67.00   1.00   13.00    --  -16.78 178.00  30.00   36
  4  \w    -24.00   5.00   1.00   13.00    --  -16.78 -77.00 150.00   29
  5  \w    -38.00  -4.00   1.00   13.00    --   18.97 -77.00-150.00   34
  6  \w    -65.00 106.00   1.00   13.00    --   18.97   0.00-150.00  171
;
_diffrn_measurement_device 'four-circle diffractometer'
_diffrn_measurement_device_type 'SuperNova, Dual, Cu at home/near, Atlas'
_diffrn_measurement_method '\w scans'
_diffrn_radiation_type 'Mo K\a'
_diffrn_radiation_wavelength 0.71073
_diffrn_reflns_av_R_equivalents 0.0250
_diffrn_reflns_av_unetI/netI 0.0352
_diffrn_reflns_Laue_measured_fraction_full 0.9982
_diffrn_reflns_Laue_measured_fraction_max 0.8902
_diffrn_reflns_limit_h_max 7
_diffrn_reflns_limit_h_min -7
_diffrn_reflns_limit_k_max 14
_diffrn_reflns_limit_k_min -12
_diffrn_reflns_limit_l_max 16
_diffrn_reflns_limit_l_min -16
_diffrn_reflns_number 6657
_diffrn_reflns_point_group_measured_fraction_full 0.9982
_diffrn_reflns_point_group_measured_fraction_max 0.8902
_diffrn_reflns_theta_full 25.2417
_diffrn_reflns_theta_max 32.44
_diffrn_reflns_theta_min 3.58
_exptl_absorpt_coefficient_mu 3.385
_exptl_absorpt_correction_T_max 1.00000
_exptl_absorpt_correction_T_min 0.82544
_exptl_absorpt_correction_type multi-scan
_exptl_absorpt_process_details
;
CrysAlisPro 1.171.41.95a (Rigaku Oxford Diffraction, 2021)
Empirical absorption correction using spherical harmonics,
implemented in SCALE3 ABSPACK scaling algorithm.
;
_exptl_crystal_colour 'clear orange'
_exptl_crystal_colour_lustre clear
_exptl_crystal_colour_primary orange
_exptl_crystal_density_diffrn 2.236
_exptl_crystal_description prism
_exptl_crystal_F_000 384.476
_exptl_crystal_recrystallization_method 'Re-crystallisation from solvent: 1,2-dichloroethane'
_exptl_crystal_size_max 0.28
_exptl_crystal_size_mid 0.16
_exptl_crystal_size_min 0.1
_refine_diff_density_max 0.9485
_refine_diff_density_min -0.8928
_refine_diff_density_rms 0.1503
_refine_ls_d_res_high 0.6625
_refine_ls_d_res_low 5.6945
_refine_ls_goodness_of_fit_ref 1.0689
_refine_ls_hydrogen_treatment constr
_refine_ls_matrix_type full
_refine_ls_number_constraints 13
_refine_ls_number_parameters 162
_refine_ls_number_reflns 3877
_refine_ls_number_restraints 0
_refine_ls_restrained_S_all 1.0689
_refine_ls_R_factor_all 0.0288
_refine_ls_R_factor_gt 0.0243
_refine_ls_shift/su_max 0.0001
_refine_ls_shift/su_mean 0.0000
_refine_ls_structure_factor_coef Fsqd
_refine_ls_weighting_details 'w=1/[\s^2^(Fo^2^)+(0.0188P)^2^+0.2514P] where P=(Fo^2^+2Fc^2^)/3'
_refine_ls_weighting_scheme calc
_refine_ls_wR_factor_gt 0.0538
_refine_ls_wR_factor_ref 0.0567
_reflns_Friedel_coverage 0.0
_reflns_limit_h_max 7
_reflns_limit_h_min -7
_reflns_limit_k_max 14
_reflns_limit_k_min -14
_reflns_limit_l_max 16
_reflns_limit_l_min 0
_reflns_number_gt 3491
_reflns_number_total 3877
_reflns_threshold_expression I>=2u(I)
_cod_data_source_file d6ce00085a2.cif
_cod_data_source_block ei3
_cod_depositor_comments 'Adding full bibliography for 7251800--7251802.cif.'
_cod_database_code 7251802
_olex2_refinement_description
;
1.a Secondary CH2 refined with riding coordinates:
 C6(H6a,H6b)
1.b Aromatic/amide H refined with riding coordinates:
 C3(H3)
1.c Idealised Me refined as rotating group:
 C1(H1a,H1b,H1c), C7(H7a,H7b,H7c)
;
_olex2_submission_special_instructions 'No special instructions were received'
_oxdiff_exptl_absorpt_empirical_details
;
Empirical correction (ABSPACK) includes:
- Absorption correction using spherical harmonics
- Frame scaling
;

loop_
_space_group_symop_id
_space_group_symop_operation_xyz
1 x,y,z
2 -x,-y,-z

loop_
_atom_site_label
_atom_site_type_symbol
_atom_site_fract_x
_atom_site_fract_y
_atom_site_fract_z
_atom_site_U_iso_or_equiv
_atom_site_adp_type
_atom_site_occupancy
_atom_site_site_symmetry_order
_atom_site_refinement_flags_posn
_atom_site_refinement_flags_adp
_atom_site_refinement_flags_occupancy
I1S I 0.69477(3) 0.336803(16) 0.826986(12) 0.01833(5) Uani 1.000000 1 . . .
Pd1 Pd 0.0 0.0 0.5 0.01208(5) Uani 1.000000 2 S T P
F1S F 0.7370(3) 0.63812(16) 0.84111(13) 0.0273(3) Uani 1.000000 1 . . .
F2S F 1.0231(3) 0.23911(16) 1.02957(14) 0.0294(3) Uani 1.000000 1 . . .
O2 O 0.3184(3) 0.29365(18) 0.60497(14) 0.0195(3) Uani 1.000000 1 . . .
O1 O -0.1796(3) 0.15437(17) 0.41913(13) 0.0182(3) Uani 1.000000 1 . . .
N1 N 0.1870(3) 0.1136(2) 0.57774(15) 0.0137(3) Uani 1.000000 1 . . .
N2 N 0.4231(4) 0.1978(2) 0.68370(17) 0.0194(4) Uani 1.000000 1 . . .
C5 C 0.3390(4) 0.0956(3) 0.66540(18) 0.0160(4) Uani 1.000000 1 . . .
C2S C 1.0085(4) 0.3679(3) 1.0135(2) 0.0186(4) Uani 1.000000 1 . . .
C4 C 0.1779(4) 0.2367(2) 0.54610(19) 0.0160(4) Uani 1.000000 1 . . .
C1S C 0.8758(4) 0.4345(3) 0.93006(18) 0.0169(4) Uani 1.000000 1 . . .
C3S C 0.8686(4) 0.5676(3) 0.91866(19) 0.0182(4) Uani 1.000000 1 . . .
C6 C 0.4017(5) -0.0264(3) 0.7347(2) 0.0196(5) Uani 1.000000 1 . . .
H6a H 0.2154(5) -0.0521(3) 0.7737(2) 0.0235(5) Uiso 1.000000 1 R . .
H6b H 0.5242(5) -0.1091(3) 0.6754(2) 0.0235(5) Uiso 1.000000 1 R . .
C3 C 0.0443(4) 0.3132(2) 0.46473(19) 0.0176(4) Uani 1.000000 1 . . .
H3 H 0.0794(4) 0.4102(2) 0.44427(19) 0.0211(5) Uiso 1.000000 1 R . .
C2 C -0.1288(4) 0.2691(2) 0.41042(18) 0.0167(4) Uani 1.000000 1 . . .
C1 C -0.2854(5) 0.3616(3) 0.3332(2) 0.0252(5) Uani 1.000000 1 . . .
H1a H -0.255(3) 0.3133(7) 0.2466(6) 0.0378(8) Uiso 1.000000 1 GR . .
H1b H -0.4979(6) 0.3855(14) 0.3732(8) 0.0378(8) Uiso 1.000000 1 GR . .
H1c H -0.217(2) 0.4532(7) 0.3236(12) 0.0378(8) Uiso 1.000000 1 GR . .
C7 C 0.5486(6) -0.0092(3) 0.8317(2) 0.0335(7) Uani 1.000000 1 . . .
H7a H 0.738(2) 0.014(2) 0.7932(3) 0.0502(10) Uiso 1.000000 1 GR . .
H7b H 0.4255(18) 0.0720(14) 0.8924(10) 0.0502(10) Uiso 1.000000 1 GR . .
H7c H 0.589(4) -0.1014(7) 0.8794(12) 0.0502(10) Uiso 1.000000 1 GR . .

loop_
_atom_site_aniso_label
_atom_site_aniso_U_11
_atom_site_aniso_U_22
_atom_site_aniso_U_33
_atom_site_aniso_U_12
_atom_site_aniso_U_13
_atom_site_aniso_U_23
I1S 0.01653(8) 0.02283(9) 0.01695(7) -0.00387(6) -0.00738(5) -0.00589(6)
Pd1 0.01431(10) 0.01266(12) 0.01114(9) -0.00363(8) -0.00669(7) -0.00021(8)
F1S 0.0332(8) 0.0263(9) 0.0287(7) -0.0066(6) -0.0231(6) 0.0061(7)
F2S 0.0398(8) 0.0196(9) 0.0369(8) -0.0106(7) -0.0233(7) 0.0038(7)
O2 0.0242(8) 0.0173(9) 0.0218(8) -0.0091(7) -0.0112(6) -0.0010(7)
O1 0.0218(8) 0.0159(9) 0.0214(7) -0.0063(6) -0.0136(6) 0.0046(7)
N1 0.0148(8) 0.0170(10) 0.0116(7) -0.0048(7) -0.0069(6) -0.0025(7)
N2 0.0208(9) 0.0214(11) 0.0186(9) -0.0045(8) -0.0109(7) -0.0004(8)
C5 0.0151(9) 0.0208(12) 0.0132(9) -0.0029(8) -0.0075(7) -0.0019(8)
C2S 0.0192(10) 0.0184(13) 0.0195(10) -0.0044(9) -0.0076(8) 0.0001(9)
C4 0.0161(9) 0.0166(12) 0.0171(9) -0.0058(8) -0.0049(7) -0.0042(8)
C1S 0.0141(9) 0.0240(13) 0.0132(9) -0.0035(8) -0.0054(7) -0.0046(9)
C3S 0.0171(10) 0.0230(13) 0.0155(9) -0.0031(8) -0.0083(8) 0.0003(9)
C6 0.0242(11) 0.0172(12) 0.0188(10) -0.0018(9) -0.0124(8) 0.0002(9)
C3 0.0200(10) 0.0153(11) 0.0195(10) -0.0065(8) -0.0066(8) 0.0016(9)
C2 0.0177(10) 0.0164(12) 0.0168(9) -0.0045(8) -0.0053(8) 0.0026(8)
C1 0.0236(11) 0.0267(14) 0.0300(13) -0.0093(10) -0.0136(9) 0.0122(11)
C7 0.0499(17) 0.0261(16) 0.0308(13) -0.0038(12) -0.0307(12) 0.0003(12)

loop_
_atom_type_symbol
_atom_type_scat_dispersion_real
_atom_type_scat_dispersion_imag
_atom_type_scat_Cromer_Mann_a1
_atom_type_scat_Cromer_Mann_a2
_atom_type_scat_Cromer_Mann_a3
_atom_type_scat_Cromer_Mann_a4
_atom_type_scat_Cromer_Mann_b1
_atom_type_scat_Cromer_Mann_b2
_atom_type_scat_Cromer_Mann_b3
_atom_type_scat_Cromer_Mann_b4
_atom_type_scat_Cromer_Mann_c
_atom_type_scat_source
_atom_type_scat_dispersion_source
C 0.00313 0.00162 2.31000 1.02000 1.58860 0.86500 20.84390 10.20750 0.56870 51.65120 0.21560 'International Tables Volume C Table 6.1.1.4 (pp. 500-502)' 'Brennan, Cowan, Rev. Sci. Instrum., 1992, 63, 850'
F 0.01756 0.01033 3.53920 2.64120 1.51700 1.02430 10.28250 4.29440 0.26150 26.14760 0.27760 'International Tables Volume C Table 6.1.1.4 (pp. 500-502)' 'Brennan, Cowan, Rev. Sci. Instrum., 1992, 63, 850'
H 0.00000 0.00000 0.49300 0.32291 0.14019 0.04081 10.51090 26.12570 3.14236 57.79970 0.00304 'International Tables Volume C Table 6.1.1.4 (pp. 500-502)' 'Brennan, Cowan, Rev. Sci. Instrum., 1992, 63, 850'
I -0.43777 1.82087 20.14720 18.99490 7.51380 2.27350 4.34700 0.38140 27.76600 66.87760 4.07120 'International Tables Volume C Table 6.1.1.4 (pp. 500-502)' 'Brennan, Cowan, Rev. Sci. Instrum., 1992, 63, 850'
N 0.00612 0.00332 12.21260 3.13220 2.01250 1.16630 0.00570 9.89330 28.99750 0.58260 -11.52900 'International Tables Volume C Table 6.1.1.4 (pp. 500-502)' 'Brennan, Cowan, Rev. Sci. Instrum., 1992, 63, 850'
O 0.01085 0.00610 3.04850 2.28680 1.54630 0.86700 13.27710 5.70110 0.32390 32.90890 0.25080 'International Tables Volume C Table 6.1.1.4 (pp. 500-502)' 'Brennan, Cowan, Rev. Sci. Instrum., 1992, 63, 850'
Pd -0.97750 1.01175 19.33190 15.50170 5.29537 0.60584 0.69866 7.98929 25.20520 76.89860 5.26593 'International Tables Volume C Table 6.1.1.4 (pp. 500-502)' 'Brennan, Cowan, Rev. Sci. Instrum., 1992, 63, 850'

loop_
_geom_angle_atom_site_label_1
_geom_angle_atom_site_label_2
_geom_angle_atom_site_label_3
_geom_angle
_geom_angle_site_symmetry_1
_geom_angle_site_symmetry_3
_geom_angle_publ_flag
O1 Pd1 O1 180.0 2_556 . ?
N1 Pd1 O1 88.43(7) . 2_556 ?
N1 Pd1 O1 91.57(7) . . ?
N1 Pd1 O1 91.57(7) 2_556 2_556 ?
N1 Pd1 O1 88.43(7) 2_556 . ?
N1 Pd1 N1 180.0 2_556 . ?
C4 O2 N2 106.56(18) . . ?
C2 O1 Pd1 127.17(14) . 2_556 ?
C5 N1 Pd1 135.53(17) . . ?
C4 N1 Pd1 120.60(14) . . ?
C4 N1 C5 103.88(18) . . ?
C5 N2 O2 104.97(17) . . ?
N2 C5 N1 112.9(2) . . ?
C6 C5 N1 125.9(2) . . ?
C6 C5 N2 121.18(19) . . ?
C1S C2S F2S 120.4(2) . . ?
C3S C2S F2S 118.6(2) 2_767 . ?
C3S C2S C1S 121.0(2) 2_767 . ?
N1 C4 O2 111.62(19) . . ?
C3 C4 O2 117.9(2) . . ?
C3 C4 N1 130.4(2) . . ?
C2S C1S I1S 120.95(19) . . ?
C3S C1S I1S 121.90(16) . . ?
C3S C1S C2S 117.1(2) . . ?
C2S C3S F1S 118.4(2) 2_767 . ?
C1S C3S F1S 119.8(2) . . ?
C1S C3S C2S 121.8(2) . 2_767 ?
H6a C6 C5 109.03(12) . . ?
H6b C6 C5 109.03(12) . . ?
H6b C6 H6a 107.8 . . ?
C7 C6 C5 112.8(2) . . ?
C7 C6 H6a 109.03(15) . . ?
C7 C6 H6b 109.03(15) . . ?
H3 C3 C4 118.95(13) . . ?
C2 C3 C4 122.1(2) . . ?
C2 C3 H3 118.95(14) . . ?
C3 C2 O1 126.8(2) . . ?
C1 C2 O1 113.99(19) . . ?
C1 C2 C3 119.2(2) . . ?
H1a C1 C2 109.5 . . ?
H1b C1 C2 109.5 . . ?
H1b C1 H1a 109.5 . . ?
H1c C1 C2 109.5 . . ?
H1c C1 H1a 109.5 . . ?
H1c C1 H1b 109.5 . . ?
H7a C7 C6 109.5 . . ?
H7b C7 C6 109.5 . . ?
H7b C7 H7a 109.5 . . ?
H7c C7 C6 109.5 . . ?
H7c C7 H7a 109.5 . . ?
H7c C7 H7b 109.5 . . ?

loop_
_geom_bond_atom_site_label_1
_geom_bond_atom_site_label_2
_geom_bond_distance
_geom_bond_site_symmetry_2
_geom_bond_publ_flag
I1S C1S 2.081(2) . ?
Pd1 O1 1.9740(16) . ?
Pd1 O1 1.9740(16) 2_556 ?
Pd1 N1 2.0337(18) . ?
Pd1 N1 2.0337(18) 2_556 ?
F1S C3S 1.341(3) . ?
F2S C2S 1.334(3) . ?
O2 N2 1.424(3) . ?
O2 C4 1.338(3) . ?
O1 C2 1.285(3) . ?
N1 C5 1.396(3) . ?
N1 C4 1.318(3) . ?
N2 C5 1.284(3) . ?
C5 C6 1.493(3) . ?
C2S C1S 1.382(3) . ?
C2S C3S 1.385(3) 2_767 ?
C4 C3 1.406(3) . ?
C1S C3S 1.380(3) . ?
C6 H6a 1.0950 . ?
C6 H6b 1.0950 . ?
C6 C7 1.520(3) . ?
C3 H3 1.0850 . ?
C3 C2 1.371(3) . ?
C2 C1 1.509(3) . ?
C1 H1a 1.0950 . ?
C1 H1b 1.0950 . ?
C1 H1c 1.0950 . ?
C7 H7a 1.0950 . ?
C7 H7b 1.0950 . ?
C7 H7c 1.0950 . ?

loop_
_geom_torsion_atom_site_label_1
_geom_torsion_atom_site_label_2
_geom_torsion_atom_site_label_3
_geom_torsion_atom_site_label_4
_geom_torsion
_geom_torsion_site_symmetry_1
_geom_torsion_site_symmetry_2
_geom_torsion_site_symmetry_3
_geom_torsion_site_symmetry_4
_geom_torsion_publ_flag
I1S C1S C2S F2S 0.05(18) . . . . ?
I1S C1S C2S C3S 179.32(16) . . . 2_767 ?
I1S C1S C3S F1S 1.48(18) . . . . ?
I1S C1S C3S C2S -179.32(17) . . . 2_767 ?
Pd1 O1 C2 C3 -6.6(2) . . . . ?
Pd1 O1 C2 C3 -6.6(2) 2_556 . . . ?
Pd1 O1 C2 C1 174.63(18) . . . . ?
Pd1 O1 C2 C1 174.63(18) 2_556 . . . ?
Pd1 N1 C5 N2 178.4(2) . . . . ?
Pd1 N1 C5 N2 178.4(2) 2_556 . . . ?
Pd1 N1 C5 C6 -2.3(2) . . . . ?
Pd1 N1 C5 C6 -2.3(2) 2_556 . . . ?
Pd1 N1 C4 O2 -178.35(15) 2_556 . . . ?
Pd1 N1 C4 O2 -178.35(15) . . . . ?
Pd1 N1 C4 C3 2.8(2) . . . . ?
Pd1 N1 C4 C3 2.8(2) 2_556 . . . ?
F1S C3S C2S F2S -1.0(2) . . 2_767 2_767 ?
F1S C3S C2S C1S 178.32(19) . . 2_767 2_767 ?
F1S C3S C1S C2S -178.3(2) . . . . ?
F2S C2S C1S C3S 179.9(2) . . . . ?
F2S C2S C3S C1S -179.82(19) . . 2_767 2_767 ?
O2 N2 C5 N1 1.05(17) . . . . ?
O2 N2 C5 C6 -178.29(15) . . . . ?
O2 C4 N1 C5 1.80(19) . . . . ?
O2 C4 C3 C2 -172.30(19) . . . . ?
O1 C2 C3 C4 -4.6(3) . . . . ?
N1 C5 C6 C7 -174.3(2) . . . . ?
N1 C4 C3 C2 6.5(3) . . . . ?
N2 C5 C6 C7 4.9(3) . . . . ?
C2S C1S C3S C2S 0.86(19) . . . 2_767 ?
C2S C3S C1S C2S 0.9(2) 2_767 . . . ?
C4 C3 C2 C1 174.1(2) . . . . ?
